data_7134634
loop_
_publ_author_name
'Queen, Joshua D.'
'Ma, Eric'
'Rajabi, Ahmadreza'
'Ziller, Joseph W.'
'Furche, Filipp'
'Evans, William J.'

_publ_section_title
;
 Four-electron oxidation and one-electron reduction of the
 bis(terphenylthiolate) U(II) complex, U(SAr<sup>iPr6</sup>)<sub>2</sub>
 [Ar<sup>iPr6</sup> =
 C<sub>6</sub>H<sub>3</sub>-2,6-(C<sub>6</sub>H<sub>2</sub>-2,4,6-<sup>i</sup>Pr<sub>3</sub>)<sub>2</sub>].
;
_journal_issue 56
_journal_name_full 'Chemical communications (Cambridge, England)'
_journal_page_first 10319
_journal_page_last 10322
_journal_paper_doi 10.1039/d5cc02284c
_journal_volume 61
_journal_year 2025
_chemical_formula_moiety 'C72 H98 S2 U'
_chemical_formula_sum 'C72 H98 S2 U'
_chemical_formula_weight 1265.65
_chemical_properties_physical Air-sensitive,Moisture-sensitive
_space_group_crystal_system triclinic
_space_group_IT_number 2
_space_group_name_Hall '-P 1'
_space_group_name_H-M_alt 'P -1'
_atom_sites_solution_hydrogens geom
_atom_sites_solution_primary direct
_atom_sites_solution_secondary difmap
_audit_creation_method SHELXL-2014/7
_audit_update_record
;
2024-12-29 deposited with the CCDC.	2025-05-26 downloaded from the CCDC.
;
_cell_angle_alpha 87.762(11)
_cell_angle_beta 84.587(10)
_cell_angle_gamma 85.962(10)
_cell_formula_units_Z 2
_cell_length_a 9.864(9)
_cell_length_b 17.520(16)
_cell_length_c 20.169(18)
_cell_measurement_reflns_used 2824
_cell_measurement_temperature 93(2)
_cell_measurement_theta_max 21.82
_cell_measurement_theta_min 2.23
_cell_volume 3460(5)
_computing_cell_refinement 'Bruker SAINT 8.34a, 2013'
_computing_data_collection 'Bruker APEX2 2014.11-0, 2014'
_computing_data_reduction 'Bruker SAINT 8.34a, 2013'
_computing_molecular_graphics 'Bruker SHELXTL'
_computing_publication_material 'Bruker SHELXTL'
_computing_structure_refinement 'SHELXL-2014/7 (Sheldrick, 2014)'
_computing_structure_solution 'SHELXS-97 (Sheldrick 2008)'
_diffrn_ambient_temperature 93(2)
_diffrn_measured_fraction_theta_full 1.000
_diffrn_measured_fraction_theta_max 0.991
_diffrn_measurement_device_type 'Bruker APEX-II CCD'
_diffrn_measurement_method '\f and \w scans'
_diffrn_radiation_monochromator graphite
_diffrn_radiation_type MoK\a
_diffrn_radiation_wavelength 0.71073
_diffrn_reflns_av_unetI/netI 0.1654
_diffrn_reflns_Laue_measured_fraction_full 1.000
_diffrn_reflns_Laue_measured_fraction_max 0.991
_diffrn_reflns_limit_h_max 12
_diffrn_reflns_limit_h_min -12
_diffrn_reflns_limit_k_max 21
_diffrn_reflns_limit_k_min -21
_diffrn_reflns_limit_l_max 25
_diffrn_reflns_limit_l_min 0
_diffrn_reflns_number 13893
_diffrn_reflns_point_group_measured_fraction_full 1.000
_diffrn_reflns_point_group_measured_fraction_max 0.991
_diffrn_reflns_theta_full 25.242
_diffrn_reflns_theta_max 26.284
_diffrn_reflns_theta_min 2.078
_diffrn_source 'fine-focus sealed tube'
_exptl_absorpt_coefficient_mu 2.443
_exptl_absorpt_correction_T_max 0.745
_exptl_absorpt_correction_T_min 0.447
_exptl_absorpt_correction_type multi-scan
_exptl_absorpt_process_details 'TWINABS 2012/1'
_exptl_crystal_colour brown
_exptl_crystal_density_diffrn 1.215
_exptl_crystal_density_meas ?
_exptl_crystal_density_method not_measured
_exptl_crystal_description needle
_exptl_crystal_F_000 1308
_exptl_crystal_size_max 0.331
_exptl_crystal_size_mid 0.066
_exptl_crystal_size_min 0.043
_refine_diff_density_max 6.087
_refine_diff_density_min -4.216
_refine_diff_density_rms 0.296
_refine_ls_extinction_coef 0.040(2)
_refine_ls_extinction_expression Fc^*^=kFc[1+0.001xFc^2^\l^3^/sin(2\q)]^-1/4^
_refine_ls_extinction_method 'SHELXL-2014/7 (Sheldrick 2014'
_refine_ls_goodness_of_fit_ref 1.095
_refine_ls_hydrogen_treatment constr
_refine_ls_matrix_type full
_refine_ls_number_parameters 692
_refine_ls_number_reflns 13893
_refine_ls_number_restraints 283
_refine_ls_restrained_S_all 1.089
_refine_ls_R_factor_all 0.1312
_refine_ls_R_factor_gt 0.1066
_refine_ls_shift/su_max 0.001
_refine_ls_shift/su_mean 0.000
_refine_ls_structure_factor_coef Fsqd
_refine_ls_weighting_details 'w=1/[\s^2^(Fo^2^)+(0.1360P)^2^+21.9318P] where P=(Fo^2^+2Fc^2^)/3'
_refine_ls_weighting_scheme calc
_refine_ls_wR_factor_gt 0.2594
_refine_ls_wR_factor_ref 0.2753
_reflns_Friedel_coverage 0.000
_reflns_number_gt 10620
_reflns_number_total 13893
_reflns_threshold_expression 'I > 2\s(I)'
_cod_data_source_file d5cc02284c2.cif
_cod_data_source_block jdq35twin_sq
_cod_depositor_comments
;
The following automatic conversions were performed:

data item '_exptl_crystal_density_meas' value 'not_measured' was
changed to '?' -- the value is perceived as not measured.

Automatic conversion script
Id: cif_fix_values 8170 2020-07-09 18:12:32Z antanas 

 Adding full bibliography for 7134632--7134635.cif.
;
_cod_database_code 7134634
_shelx_shelxl_version_number 2014/7
_shelx_space_group_comment
; 
The symmetry employed for this shelxl refinement is uniquely defined 
by the following loop, which should always be used as a source of 
symmetry information in preference to the above space-group names. 
They are only intended as comments. 
;
_shelx_estimated_absorpt_t_min 0.499
_shelx_estimated_absorpt_t_max 0.902
_exptl_absorpt_special_details
; 
13125 Corrected reflections written to file twin4.hkl 
Reflections merged according to point-group -1 
Minimum and maximum apparent transmission:  0.448395  0.745316 
Additional spherical absorption correction applied with mu*r =  0.2000 
  
HKLF 5 dataset constructed from all observations involving domain 1 
25702 Corrected reflections written to file twin5.hkl 
Reflections merged according to point-group -1 
Single reflections that also occur in composites omitted 
Minimum and maximum apparent transmission:  0.447347  0.745316 
Additional spherical absorption correction applied with mu*r =  0.2000 
;

loop_
_space_group_symop_operation_xyz
'x, y, z'
'-x, -y, -z'

loop_
_atom_site_label
_atom_site_type_symbol
_atom_site_fract_x
_atom_site_fract_y
_atom_site_fract_z
_atom_site_U_iso_or_equiv
_atom_site_adp_type
_atom_site_occupancy
_atom_site_site_symmetry_order
_atom_site_calc_flag
_atom_site_refinement_flags_posn
_atom_site_refinement_flags_adp
_atom_site_refinement_flags_occupancy
_atom_site_disorder_assembly
_atom_site_disorder_group
U1 U 0.97745(6) 0.74528(3) 0.64199(2) 0.0216(2) Uani 1 1 d . . . . .
S1 S 0.8552(4) 0.8773(2) 0.6991(2) 0.0274(8) Uani 1 1 d . . . . .
S2 S 1.0710(4) 0.6062(2) 0.6958(2) 0.0272(8) Uani 1 1 d . . . . .
C1 C 0.9685(8) 0.9517(5) 0.6983(5) 0.026(3) Uani 1 1 d G U . . .
C2 C 1.0956(9) 0.9436(4) 0.6622(5) 0.025(3) Uani 1 1 d G U . . .
C3 C 1.1862(8) 1.0009(5) 0.6624(5) 0.025(3) Uani 1 1 d G U . . .
H3 H 1.2730 0.9954 0.6377 0.030 Uiso 1 1 calc R U . . .
C4 C 1.1497(9) 1.0662(5) 0.6987(5) 0.030(3) Uani 1 1 d G U . . .
H4 H 1.2116 1.1053 0.6988 0.036 Uiso 1 1 calc R U . . .
C5 C 1.0226(10) 1.0742(4) 0.7348(5) 0.032(3) Uani 1 1 d G U . . .
H5 H 0.9977 1.1189 0.7596 0.038 Uiso 1 1 calc R U . . .
C6 C 0.9320(8) 1.0170(5) 0.7346(5) 0.029(3) Uani 1 1 d G U . . .
C7 C 1.1432(16) 0.8633(8) 0.6371(8) 0.024(3) Uani 1 1 d . U . . .
C8 C 1.1922(16) 0.8059(8) 0.6819(6) 0.027(3) Uani 1 1 d D U . . .
C9 C 1.2606(15) 0.7387(8) 0.6547(7) 0.022(3) Uani 1 1 d . U . . .
H9 H 1.3019 0.6988 0.6849 0.026 Uiso 1 1 calc R U . . .
C10 C 1.2514(16) 0.7227(7) 0.5880(7) 0.023(3) Uani 1 1 d D U . . .
C11 C 1.1678(19) 0.7738(9) 0.5475(7) 0.031(3) Uani 1 1 d . U . . .
H11 H 1.1566 0.7611 0.5005 0.037 Uiso 1 1 calc R U . . .
C12 C 1.1418(16) 0.8503(8) 0.5685(7) 0.026(3) Uani 1 1 d D U . . .
C13 C 1.2022(17) 0.8247(9) 0.7553(6) 0.031(4) Uani 1 1 d D . . . .
H13 H 1.1354 0.8689 0.7666 0.037 Uiso 1 1 calc R U . . .
C14 C 1.1699(19) 0.7590(9) 0.8043(8) 0.037(4) Uani 1 1 d . . . . .
H14A H 1.1741 0.7757 0.8499 0.055 Uiso 1 1 calc R U . . .
H14B H 1.2367 0.7157 0.7955 0.055 Uiso 1 1 calc R U . . .
H14C H 1.0781 0.7433 0.7993 0.055 Uiso 1 1 calc R U . . .
C15 C 1.3477(16) 0.8496(10) 0.7639(8) 0.031(4) Uani 1 1 d . . . . .
H15A H 1.3652 0.8954 0.7358 0.047 Uiso 1 1 calc R U . . .
H15B H 1.4155 0.8081 0.7507 0.047 Uiso 1 1 calc R U . . .
H15C H 1.3539 0.8610 0.8107 0.047 Uiso 1 1 calc R U . . .
C16 C 1.3142(16) 0.6465(7) 0.5586(6) 0.025(3) Uani 1 1 d D . . . .
H16 H 1.2361 0.6149 0.5523 0.030 Uiso 1 1 calc R U . . .
C17 C 1.4079(18) 0.5983(9) 0.6033(8) 0.030(4) Uani 1 1 d . . . . .
H17A H 1.4885 0.6261 0.6090 0.046 Uiso 1 1 calc R U . . .
H17B H 1.4365 0.5495 0.5824 0.046 Uiso 1 1 calc R U . . .
H17C H 1.3583 0.5885 0.6469 0.046 Uiso 1 1 calc R U . . .
C18 C 1.3907(18) 0.6588(9) 0.4892(7) 0.035(4) Uani 1 1 d D . . . .
H18A H 1.4146 0.6092 0.4690 0.052 Uiso 1 1 calc R U . . .
H18B H 1.4740 0.6848 0.4936 0.052 Uiso 1 1 calc R U . . .
H18C H 1.3319 0.6904 0.4609 0.052 Uiso 1 1 calc R U . . .
C19 C 1.0916(15) 0.9124(7) 0.5187(6) 0.026(3) Uani 1 1 d D . . . .
H19 H 1.0287 0.9504 0.5442 0.031 Uiso 1 1 calc R U . . .
C20 C 1.0123(16) 0.8805(9) 0.4646(7) 0.028(3) Uani 1 1 d D . . . .
H20A H 1.0756 0.8499 0.4341 0.041 Uiso 1 1 calc R U . . .
H20B H 0.9689 0.9230 0.4396 0.041 Uiso 1 1 calc R U . . .
H20C H 0.9421 0.8482 0.4857 0.041 Uiso 1 1 calc R U . . .
C21 C 1.2165(16) 0.9533(9) 0.4897(7) 0.025(3) Uani 1 1 d . . . . .
H21A H 1.2549 0.9788 0.5253 0.038 Uiso 1 1 calc R U . . .
H21B H 1.1896 0.9915 0.4557 0.038 Uiso 1 1 calc R U . . .
H21C H 1.2851 0.9159 0.4695 0.038 Uiso 1 1 calc R U . . .
C22 C 0.7983(17) 1.0290(9) 0.7787(8) 0.029(3) Uani 1 1 d . U . . .
C23 C 0.6968(17) 1.0823(8) 0.7591(6) 0.027(3) Uani 1 1 d D U . . .
C24 C 0.5749(16) 1.0990(10) 0.8032(8) 0.029(3) Uani 1 1 d . U . . .
H24 H 0.5045 1.1343 0.7895 0.035 Uiso 1 1 calc R U . . .
C25 C 0.5621(16) 1.0638(10) 0.8645(8) 0.033(3) Uani 1 1 d D U . . .
C26 C 0.6604(18) 1.0079(10) 0.8827(8) 0.035(3) Uani 1 1 d . U . . .
H26 H 0.6454 0.9810 0.9242 0.042 Uiso 1 1 calc R U . . .
C27 C 0.7804(18) 0.9900(10) 0.8420(8) 0.033(3) Uani 1 1 d . U . . .
C28 C 0.7074(15) 1.1261(9) 0.6915(6) 0.033(4) Uani 1 1 d D . . . .
H28 H 0.7833 1.1003 0.6624 0.040 Uiso 1 1 calc R U . . .
C29 C 0.5756(16) 1.1253(11) 0.6562(8) 0.043(5) Uani 1 1 d D . . . .
H29A H 0.5398 1.0744 0.6620 0.065 Uiso 1 1 calc R U . . .
H29B H 0.5956 1.1374 0.6086 0.065 Uiso 1 1 calc R U . . .
H29C H 0.5075 1.1635 0.6755 0.065 Uiso 1 1 calc R U . . .
C30 C 0.743(2) 1.2083(11) 0.6998(10) 0.051(6) Uani 1 1 d . . . . .
H30A H 0.6740 1.2336 0.7314 0.077 Uiso 1 1 calc R U . . .
H30B H 0.7445 1.2361 0.6567 0.077 Uiso 1 1 calc R U . . .
H30C H 0.8328 1.2082 0.7168 0.077 Uiso 1 1 calc R U . . .
C31 C 0.4313(16) 1.0776(10) 0.9125(8) 0.043(5) Uani 1 1 d D . . . .
H31 H 0.4559 1.0759 0.9595 0.051 Uiso 1 1 calc R U . . .
C32 C 0.324(3) 1.0204(16) 0.9054(15) 0.094(9) Uani 1 1 d D U . . .
H32A H 0.2930 1.0257 0.8605 0.141 Uiso 1 1 calc R U . . .
H32B H 0.2455 1.0306 0.9384 0.141 Uiso 1 1 calc R U . . .
H32C H 0.3631 0.9682 0.9128 0.141 Uiso 1 1 calc R U . . .
C33 C 0.355(3) 1.1549(14) 0.8971(16) 0.109(10) Uani 1 1 d D U . . .
H33A H 0.4191 1.1956 0.8954 0.164 Uiso 1 1 calc R U . . .
H33B H 0.2813 1.1653 0.9321 0.164 Uiso 1 1 calc R U . . .
H33C H 0.3175 1.1532 0.8541 0.164 Uiso 1 1 calc R U . . .
C34 C 0.891(2) 0.9338(11) 0.8659(9) 0.046(4) Uani 1 1 d . U . . .
H34 H 0.9490 0.9143 0.8259 0.055 Uiso 1 1 calc R U . . .
C35 C 0.833(2) 0.8649(10) 0.9052(9) 0.040(4) Uani 1 1 d . . . . .
H35A H 0.7775 0.8826 0.9452 0.060 Uiso 1 1 calc R U . . .
H35B H 0.9083 0.8296 0.9182 0.060 Uiso 1 1 calc R U . . .
H35C H 0.7765 0.8385 0.8773 0.060 Uiso 1 1 calc R U . . .
C36 C 0.978(2) 0.9775(13) 0.9054(11) 0.057(5) Uani 1 1 d . U . . .
H36A H 0.9955 1.0267 0.8824 0.086 Uiso 1 1 calc R U . . .
H36B H 1.0652 0.9480 0.9099 0.086 Uiso 1 1 calc R U . . .
H36C H 0.9313 0.9866 0.9496 0.086 Uiso 1 1 calc R U . . .
C37 C 0.9522(9) 0.5329(5) 0.6964(5) 0.026(3) Uani 1 1 d G U . . .
C38 C 0.8374(10) 0.5428(4) 0.6612(5) 0.024(3) Uani 1 1 d G U . . .
C39 C 0.7480(8) 0.4848(5) 0.6621(5) 0.028(3) Uani 1 1 d G U . . .
H39 H 0.6695 0.4916 0.6380 0.034 Uiso 1 1 calc R U . . .
C40 C 0.7734(9) 0.4169(5) 0.6981(5) 0.034(3) Uani 1 1 d G U . . .
H40 H 0.7124 0.3773 0.6987 0.041 Uiso 1 1 calc R U . . .
C41 C 0.8883(10) 0.4070(4) 0.7333(5) 0.029(3) Uani 1 1 d G U . . .
H41 H 0.9057 0.3606 0.7580 0.035 Uiso 1 1 calc R U . . .
C42 C 0.9777(9) 0.4650(5) 0.7325(5) 0.030(3) Uani 1 1 d G U . . .
C43 C 0.7973(16) 0.6216(8) 0.6351(8) 0.025(3) Uani 1 1 d . U . . .
C44 C 0.7321(19) 0.6765(10) 0.6824(8) 0.034(4) Uani 1 1 d . U . . .
C45 C 0.6827(17) 0.7496(9) 0.6538(8) 0.031(3) Uani 1 1 d . U . . .
H45 H 0.6290 0.7840 0.6825 0.037 Uiso 1 1 calc R U . . .
C46 C 0.7090(15) 0.7724(8) 0.5869(8) 0.025(3) Uani 1 1 d . U . . .
C47 C 0.7859(18) 0.7185(10) 0.5466(8) 0.034(4) Uani 1 1 d . U . . .
H47 H 0.8087 0.7325 0.5012 0.041 Uiso 1 1 calc R U . . .
C48 C 0.8310(17) 0.6456(8) 0.5693(7) 0.029(3) Uani 1 1 d D U . . .
C49 C 0.6934(15) 0.6552(8) 0.7545(7) 0.022(3) Uani 1 1 d . U . . .
H49 H 0.7552 0.6099 0.7660 0.027 Uiso 1 1 calc R U . . .
C50 C 0.7148(16) 0.7176(9) 0.8028(7) 0.029(4) Uani 1 1 d . . . . .
H50A H 0.8103 0.7307 0.7971 0.043 Uiso 1 1 calc R U . . .
H50B H 0.6925 0.6989 0.8487 0.043 Uiso 1 1 calc R U . . .
H50C H 0.6553 0.7632 0.7936 0.043 Uiso 1 1 calc R U . . .
C51 C 0.549(2) 0.6301(10) 0.7657(9) 0.041(4) Uani 1 1 d . . . . .
H51A H 0.4846 0.6748 0.7619 0.061 Uiso 1 1 calc R U . . .
H51B H 0.5349 0.6061 0.8102 0.061 Uiso 1 1 calc R U . . .
H51C H 0.5352 0.5933 0.7321 0.061 Uiso 1 1 calc R U . . .
C52 C 0.6633(18) 0.8509(9) 0.5604(8) 0.030(4) Uani 1 1 d . . . . .
H52 H 0.7445 0.8824 0.5558 0.036 Uiso 1 1 calc R U . . .
C53 C 0.5522(18) 0.8931(9) 0.6053(8) 0.033(4) Uani 1 1 d . . . . .
H53A H 0.4718 0.8629 0.6117 0.050 Uiso 1 1 calc R U . . .
H53B H 0.5273 0.9430 0.5845 0.050 Uiso 1 1 calc R U . . .
H53C H 0.5860 0.9006 0.6485 0.050 Uiso 1 1 calc R U . . .
C54 C 0.6120(17) 0.8469(10) 0.4901(8) 0.032(4) Uani 1 1 d . . . . .
H54A H 0.6859 0.8253 0.4591 0.048 Uiso 1 1 calc R U . . .
H54B H 0.5830 0.8986 0.4743 0.048 Uiso 1 1 calc R U . . .
H54C H 0.5346 0.8145 0.4926 0.048 Uiso 1 1 calc R U . . .
C55 C 0.8970(14) 0.5874(7) 0.5187(6) 0.032(4) Uani 1 1 d D . . . .
H55 H 0.9556 0.5486 0.5426 0.038 Uiso 1 1 calc R U . . .
C56 C 0.9867(16) 0.6245(8) 0.4610(7) 0.029(4) Uani 1 1 d D . . . .
H56A H 0.9284 0.6554 0.4321 0.043 Uiso 1 1 calc R U . . .
H56B H 1.0392 0.5844 0.4352 0.043 Uiso 1 1 calc R U . . .
H56C H 1.0496 0.6574 0.4793 0.043 Uiso 1 1 calc R U . . .
C57 C 0.7843(14) 0.5460(8) 0.4898(7) 0.028(4) Uani 1 1 d D . . . .
H57A H 0.7364 0.5157 0.5254 0.042 Uiso 1 1 calc R U . . .
H57B H 0.8254 0.5121 0.4548 0.042 Uiso 1 1 calc R U . . .
H57C H 0.7195 0.5839 0.4710 0.042 Uiso 1 1 calc R U . . .
C58 C 1.0968(17) 0.4494(9) 0.7778(7) 0.027(3) Uani 1 1 d . U . . .
C59 C 1.2104(17) 0.4001(9) 0.7601(8) 0.031(3) Uani 1 1 d . U . . .
C60 C 1.3088(19) 0.3873(10) 0.8026(8) 0.036(3) Uani 1 1 d . U . . .
H60 H 1.3851 0.3533 0.7895 0.043 Uiso 1 1 calc R U . . .
C61 C 1.3049(17) 0.4202(11) 0.8626(8) 0.042(3) Uani 1 1 d D U . . .
C62 C 1.196(2) 0.4745(11) 0.8802(9) 0.041(3) Uani 1 1 d . U . . .
H62 H 1.1938 0.5009 0.9206 0.050 Uiso 1 1 calc R U . . .
C63 C 1.092(2) 0.4896(10) 0.8392(8) 0.038(3) Uani 1 1 d . U . . .
C64 C 1.2252(16) 0.3598(9) 0.6942(8) 0.028(3) Uani 1 1 d . U . . .
H64 H 1.1595 0.3863 0.6646 0.034 Uiso 1 1 calc R U . . .
C65 C 1.3686(18) 0.3640(10) 0.6596(9) 0.038(4) Uani 1 1 d . U . . .
H65A H 1.4035 0.4134 0.6681 0.057 Uiso 1 1 calc R U . . .
H65B H 1.3661 0.3589 0.6115 0.057 Uiso 1 1 calc R U . . .
H65C H 1.4284 0.3224 0.6770 0.057 Uiso 1 1 calc R U . . .
C66 C 1.190(2) 0.2758(10) 0.7044(10) 0.049(5) Uani 1 1 d . . . . .
H66A H 1.2445 0.2507 0.7383 0.073 Uiso 1 1 calc R U . . .
H66B H 1.2106 0.2494 0.6623 0.073 Uiso 1 1 calc R U . . .
H66C H 1.0928 0.2737 0.7191 0.073 Uiso 1 1 calc R U . . .
C67 C 1.410(3) 0.3928(19) 0.9113(13) 0.036(9) Uani 0.55 1 d D . P A 1
H67 H 1.4830 0.3570 0.8894 0.044 Uiso 0.55 1 calc R U P A 1
C68 C 1.468(5) 0.469(2) 0.926(3) 0.088(15) Uani 0.55 1 d D U P A 1
H68A H 1.5626 0.4698 0.9064 0.132 Uiso 0.55 1 calc R U P A 1
H68B H 1.4661 0.4737 0.9747 0.132 Uiso 0.55 1 calc R U P A 1
H68C H 1.4128 0.5116 0.9077 0.132 Uiso 0.55 1 calc R U P A 1
C69 C 1.347(5) 0.357(2) 0.9767(19) 0.066(13) Uani 0.55 1 d D . P A 1
H69A H 1.2500 0.3746 0.9834 0.100 Uiso 0.55 1 calc R U P A 1
H69B H 1.3941 0.3734 1.0139 0.100 Uiso 0.55 1 calc R U P A 1
H69C H 1.3559 0.3014 0.9746 0.100 Uiso 0.55 1 calc R U P A 1
C67B C 1.426(3) 0.421(3) 0.9057(16) 0.033(12) Uiso 0.45 1 d D . P A 2
H67B H 1.4385 0.4759 0.9134 0.039 Uiso 0.45 1 calc R U P A 2
C68B C 1.387(6) 0.383(3) 0.975(2) 0.052(16) Uiso 0.45 1 d D . P A 2
H68D H 1.3038 0.4098 0.9951 0.078 Uiso 0.45 1 calc R U P A 2
H68E H 1.4616 0.3871 1.0030 0.078 Uiso 0.45 1 calc R U P A 2
H68F H 1.3717 0.3294 0.9694 0.078 Uiso 0.45 1 calc R U P A 2
C69B C 1.564(4) 0.386(3) 0.875(3) 0.066(14) Uiso 0.45 1 d D . P A 2
H69D H 1.5664 0.3303 0.8797 0.099 Uiso 0.45 1 calc R U P A 2
H69E H 1.6378 0.4051 0.8977 0.099 Uiso 0.45 1 calc R U P A 2
H69F H 1.5761 0.4012 0.8274 0.099 Uiso 0.45 1 calc R U P A 2
C70 C 0.968(2) 0.5445(10) 0.8614(8) 0.035(4) Uani 1 1 d . . . . .
H70 H 0.9385 0.5725 0.8205 0.042 Uiso 1 1 calc R U . . .
C71 C 1.000(2) 0.6031(10) 0.9081(9) 0.046(5) Uani 1 1 d . . . . .
H71A H 1.0138 0.5785 0.9517 0.069 Uiso 1 1 calc R U . . .
H71B H 0.9240 0.6422 0.9130 0.069 Uiso 1 1 calc R U . . .
H71C H 1.0832 0.6272 0.8904 0.069 Uiso 1 1 calc R U . . .
C72 C 0.848(2) 0.5010(12) 0.8922(10) 0.052(5) Uani 1 1 d . . . . .
H72A H 0.8122 0.4720 0.8578 0.078 Uiso 1 1 calc R U . . .
H72B H 0.7755 0.5374 0.9110 0.078 Uiso 1 1 calc R U . . .
H72C H 0.8777 0.4656 0.9276 0.078 Uiso 1 1 calc R U . . .

loop_
_atom_site_aniso_label
_atom_site_aniso_U_11
_atom_site_aniso_U_22
_atom_site_aniso_U_33
_atom_site_aniso_U_23
_atom_site_aniso_U_13
_atom_site_aniso_U_12
U1 0.0222(3) 0.0177(3) 0.0227(3) -0.0013(2) 0.0098(2) -0.00088(16)
S1 0.028(2) 0.0223(19) 0.030(2) -0.0067(16) 0.0056(16) 0.0056(15)
S2 0.029(2) 0.0195(18) 0.030(2) 0.0059(15) 0.0059(16) 0.0035(15)
C1 0.035(6) 0.019(5) 0.022(5) -0.004(5) -0.007(5) 0.012(5)
C2 0.026(4) 0.025(4) 0.024(4) -0.020(3) -0.005(3) 0.007(3)
C3 0.032(6) 0.017(5) 0.028(6) -0.008(5) -0.003(5) -0.003(5)
C4 0.038(6) 0.016(5) 0.036(6) -0.005(5) 0.002(5) -0.001(5)
C5 0.040(6) 0.019(6) 0.035(6) -0.006(5) 0.001(6) 0.005(5)
C6 0.035(6) 0.024(6) 0.026(6) -0.001(5) -0.005(5) 0.006(5)
C7 0.031(6) 0.019(5) 0.023(6) -0.006(5) 0.003(5) -0.003(5)
C8 0.033(6) 0.020(6) 0.027(6) -0.010(5) 0.000(5) -0.001(5)
C9 0.029(6) 0.018(5) 0.018(5) -0.005(5) 0.005(5) -0.005(5)
C10 0.038(6) 0.012(5) 0.019(5) -0.002(5) 0.007(5) -0.004(5)
C11 0.049(7) 0.021(6) 0.019(5) -0.003(5) 0.010(5) 0.005(5)
C12 0.035(6) 0.019(6) 0.022(6) -0.002(5) 0.004(5) 0.001(5)
C13 0.037(9) 0.024(8) 0.029(8) -0.003(6) -0.001(7) 0.007(7)
C14 0.045(11) 0.028(9) 0.033(9) -0.004(7) 0.009(8) 0.010(7)
C15 0.023(8) 0.036(9) 0.033(9) 0.002(7) 0.008(7) 0.003(7)
C16 0.039(9) 0.021(8) 0.015(7) -0.006(6) 0.003(6) -0.003(7)
C17 0.043(10) 0.019(8) 0.026(8) -0.010(6) 0.006(7) 0.011(7)
C18 0.046(10) 0.016(8) 0.037(9) -0.002(7) 0.021(8) 0.004(7)
C19 0.033(9) 0.022(8) 0.021(8) -0.004(6) 0.004(6) -0.006(6)
C20 0.034(9) 0.026(8) 0.024(8) -0.002(6) -0.005(7) 0.002(7)
C21 0.027(8) 0.029(8) 0.019(7) -0.004(6) 0.006(6) -0.004(6)
C22 0.032(6) 0.026(6) 0.028(6) -0.007(5) 0.004(5) 0.006(5)
C23 0.032(6) 0.024(6) 0.025(6) -0.009(5) -0.002(5) 0.004(5)
C24 0.025(6) 0.035(6) 0.028(6) -0.005(5) 0.000(5) 0.000(5)
C25 0.029(6) 0.041(6) 0.028(6) -0.003(5) 0.004(5) 0.007(5)
C26 0.039(6) 0.037(6) 0.027(6) -0.001(5) 0.000(5) 0.003(6)
C27 0.035(6) 0.030(6) 0.031(6) -0.001(5) -0.001(5) 0.004(5)
C28 0.041(10) 0.027(8) 0.027(8) 0.004(7) 0.008(7) 0.017(7)
C29 0.062(12) 0.042(10) 0.020(8) -0.002(7) 0.005(8) 0.025(9)
C30 0.074(15) 0.024(9) 0.049(11) 0.013(9) 0.011(10) 0.008(9)
C31 0.049(11) 0.054(12) 0.022(9) -0.006(8) 0.012(8) 0.000(9)
C32 0.068(14) 0.126(17) 0.088(15) -0.044(14) 0.014(12) -0.014(13)
C33 0.094(16) 0.115(17) 0.102(16) 0.017(14) 0.042(13) 0.031(14)
C34 0.044(9) 0.050(10) 0.040(9) 0.015(8) -0.003(7) 0.019(8)
C35 0.052(11) 0.035(10) 0.030(9) 0.001(7) 0.004(8) 0.006(8)
C36 0.049(10) 0.058(10) 0.062(10) 0.020(8) -0.012(8) 0.013(8)
C37 0.035(6) 0.016(5) 0.024(5) -0.001(5) 0.013(5) 0.003(5)
C38 0.023(3) 0.023(3) 0.024(3) 0.0053(19) 0.0005(19) -0.0008(19)
C39 0.036(6) 0.020(5) 0.028(6) 0.000(5) 0.004(5) -0.003(5)
C40 0.046(7) 0.019(6) 0.034(6) -0.002(5) 0.006(6) 0.005(5)
C41 0.047(7) 0.014(5) 0.025(6) 0.000(5) 0.004(5) 0.003(5)
C42 0.044(7) 0.021(6) 0.022(6) -0.002(5) 0.009(5) -0.002(5)
C43 0.035(7) 0.016(6) 0.023(7) -0.005(6) -0.006(6) -0.002(6)
C44 0.048(9) 0.035(8) 0.017(7) -0.006(6) 0.001(6) 0.013(7)
C45 0.043(8) 0.022(7) 0.023(7) -0.004(6) 0.007(6) 0.019(6)
C46 0.028(7) 0.015(6) 0.029(7) 0.004(6) 0.010(6) 0.003(6)
C47 0.038(8) 0.026(7) 0.034(7) 0.006(7) 0.011(7) 0.002(6)
C48 0.037(8) 0.018(7) 0.029(7) 0.003(6) 0.004(6) 0.001(6)
C49 0.023(5) 0.023(5) 0.020(5) 0.001(4) 0.005(4) 0.002(4)
C50 0.030(9) 0.033(9) 0.021(7) -0.003(6) 0.007(6) 0.007(7)
C51 0.058(12) 0.030(9) 0.029(9) 0.004(7) 0.020(8) -0.002(8)
C52 0.036(9) 0.023(8) 0.029(9) -0.006(7) 0.000(7) 0.005(7)
C53 0.042(10) 0.025(9) 0.029(9) 0.001(7) 0.004(7) 0.009(7)
C54 0.032(9) 0.035(9) 0.028(9) -0.008(7) -0.001(7) 0.011(7)
C55 0.044(10) 0.022(8) 0.024(8) -0.004(6) 0.006(7) 0.013(7)
C56 0.038(9) 0.021(8) 0.025(8) -0.010(6) 0.018(7) -0.005(7)
C57 0.036(9) 0.017(7) 0.028(8) -0.006(6) 0.016(7) -0.002(6)
C58 0.039(7) 0.025(6) 0.014(5) -0.001(5) 0.013(5) 0.003(5)
C59 0.040(7) 0.028(6) 0.021(6) 0.001(5) 0.005(5) 0.007(5)
C60 0.041(7) 0.036(6) 0.026(6) 0.001(5) 0.004(5) 0.006(6)
C61 0.047(7) 0.044(7) 0.031(6) -0.001(6) 0.005(6) 0.010(6)
C62 0.051(7) 0.041(7) 0.028(6) -0.004(6) 0.005(6) 0.010(6)
C63 0.053(7) 0.034(6) 0.022(6) 0.001(5) 0.007(5) 0.011(6)
C64 0.031(8) 0.028(7) 0.024(7) -0.002(6) 0.002(6) -0.006(6)
C65 0.037(8) 0.039(8) 0.033(7) 0.006(7) 0.017(6) -0.003(6)
C66 0.060(14) 0.024(9) 0.059(12) 0.003(9) 0.012(10) 0.002(9)
C67 0.039(19) 0.04(2) 0.033(19) 0.012(15) 0.000(14) -0.007(16)
C68 0.06(2) 0.10(3) 0.11(3) 0.02(3) -0.06(2) -0.01(2)
C69 0.08(4) 0.04(2) 0.08(3) 0.01(2) 0.01(3) 0.01(2)
C70 0.056(11) 0.033(9) 0.015(7) 0.003(7) 0.002(7) 0.007(8)
C71 0.060(13) 0.032(10) 0.039(10) 0.008(8) 0.022(9) 0.008(9)
C72 0.059(14) 0.056(13) 0.038(11) -0.012(9) 0.012(9) 0.004(10)

loop_
_atom_type_symbol
_atom_type_description
_atom_type_scat_dispersion_real
_atom_type_scat_dispersion_imag
_atom_type_scat_source
C C 0.0033 0.0016 'International Tables Vol C Tables 4.2.6.8 and 6.1.1.4'
H H 0.0000 0.0000 'International Tables Vol C Tables 4.2.6.8 and 6.1.1.4'
S S 0.1246 0.1234 'International Tables Vol C Tables 4.2.6.8 and 6.1.1.4'
U U -9.6767 9.6646 'International Tables Vol C Tables 4.2.6.8 and 6.1.1.4'

loop_
_geom_angle_atom_site_label_1
_geom_angle_atom_site_label_2
_geom_angle_atom_site_label_3
_geom_angle
_geom_angle_site_symmetry_1
_geom_angle_site_symmetry_3
_geom_angle_publ_flag
C11 U1 C8 65.2(5) . . ?
C11 U1 C7 54.1(5) . . ?
C8 U1 C7 30.6(5) . . ?
C11 U1 S2 103.0(4) . . ?
C8 U1 S2 88.4(3) . . ?
C7 U1 S2 118.0(4) . . ?
C11 U1 S1 112.6(3) . . ?
C8 U1 S1 79.4(3) . . ?
C7 U1 S1 66.0(3) . . ?
S2 U1 S1 132.52(11) . . ?
C11 U1 C44 148.5(5) . . ?
C8 U1 C44 145.6(4) . . ?
C7 U1 C44 152.7(4) . . ?
S2 U1 C44 78.0(4) . . ?
S1 U1 C44 86.7(3) . . ?
C11 U1 C9 53.9(5) . . ?
C8 U1 C9 29.8(4) . . ?
C7 U1 C9 51.9(4) . . ?
S2 U1 C9 67.9(3) . . ?
S1 U1 C9 109.3(3) . . ?
C44 U1 C9 144.7(4) . . ?
C11 U1 C12 30.0(4) . . ?
C8 U1 C12 53.7(4) . . ?
C7 U1 C12 29.5(4) . . ?
S2 U1 C12 125.2(3) . . ?
S1 U1 C12 82.7(3) . . ?
C44 U1 C12 155.1(5) . . ?
C9 U1 C12 60.2(4) . . ?
C11 U1 C10 30.7(5) . . ?
C8 U1 C10 52.8(4) . . ?
C7 U1 C10 60.5(4) . . ?
S2 U1 C10 74.7(3) . . ?
S1 U1 C10 126.5(3) . . ?
C44 U1 C10 146.3(4) . . ?
C9 U1 C10 28.7(4) . . ?
C12 U1 C10 51.4(4) . . ?
C11 U1 C48 97.5(5) . . ?
C8 U1 C48 157.1(4) . . ?
C7 U1 C48 147.3(4) . . ?
S2 U1 C48 80.9(3) . . ?
S1 U1 C48 122.5(3) . . ?
C44 U1 C48 51.3(4) . . ?
C9 U1 C48 127.9(4) . . ?
C12 U1 C48 117.9(4) . . ?
C10 U1 C48 104.5(4) . . ?
C11 U1 C45 135.9(5) . . ?
C8 U1 C45 145.0(4) . . ?
C7 U1 C45 129.1(4) . . ?
S2 U1 C45 107.5(3) . . ?
S1 U1 C45 66.8(3) . . ?
C44 U1 C45 29.5(5) . . ?
C9 U1 C45 170.1(3) . . ?
C12 U1 C45 126.4(4) . . ?
C10 U1 C45 160.6(4) . . ?
C48 U1 C45 57.9(4) . . ?
C11 U1 C47 91.9(5) . . ?
C8 U1 C47 154.3(5) . . ?
C7 U1 C47 126.1(5) . . ?
S2 U1 C47 108.9(4) . . ?
S1 U1 C47 100.6(3) . . ?
C44 U1 C47 59.1(5) . . ?
C9 U1 C47 141.0(4) . . ?
C12 U1 C47 100.7(4) . . ?
C10 U1 C47 112.4(4) . . ?
C48 U1 C47 28.0(5) . . ?
C45 U1 C47 48.3(4) . . ?
C11 U1 C43 122.3(5) . . ?
C8 U1 C43 153.3(5) . . ?
C7 U1 C43 175.1(4) . . ?
S2 U1 C43 65.2(3) . . ?
S1 U1 C43 115.1(3) . . ?
C44 U1 C43 29.4(4) . . ?
C9 U1 C43 129.8(4) . . ?
C12 U1 C43 145.8(4) . . ?
C10 U1 C43 118.4(4) . . ?
C48 U1 C43 27.9(4) . . ?
C45 U1 C43 50.3(4) . . ?
C47 U1 C43 49.2(5) . . ?
C11 U1 C46 108.3(5) . . ?
C8 U1 C46 147.1(4) . . ?
C7 U1 C46 118.1(4) . . ?
S2 U1 C46 123.8(3) . . ?
S1 U1 C46 73.8(3) . . ?
C44 U1 C46 51.6(4) . . ?
C9 U1 C46 162.0(4) . . ?
C12 U1 C46 103.6(4) . . ?
C10 U1 C46 135.6(4) . . ?
C48 U1 C46 50.1(4) . . ?
C45 U1 C46 27.6(4) . . ?
C47 U1 C46 27.7(4) . . ?
C43 U1 C46 58.7(4) . . ?
C1 S1 U1 112.7(3) . . ?
C37 S2 U1 113.8(3) . . ?
C2 C1 C6 120.0 . . ?
C2 C1 S1 119.6(5) . . ?
C6 C1 S1 120.4(5) . . ?
C1 C2 C3 120.0 . . ?
C1 C2 C7 117.1(8) . . ?
C3 C2 C7 121.3(8) . . ?
C2 C3 C4 120.0 . . ?
C2 C3 H3 120.0 . . ?
C4 C3 H3 120.0 . . ?
C5 C4 C3 120.0 . . ?
C5 C4 H4 120.0 . . ?
C3 C4 H4 120.0 . . ?
C4 C5 C6 120.0 . . ?
C4 C5 H5 120.0 . . ?
C6 C5 H5 120.0 . . ?
C5 C6 C1 120.0 . . ?
C5 C6 C22 116.1(8) . . ?
C1 C6 C22 123.8(8) . . ?
C12 C7 C8 121.8(12) . . ?
C12 C7 C2 118.2(12) . . ?
C8 C7 C2 120.0(12) . . ?
C12 C7 U1 79.4(9) . . ?
C8 C7 U1 71.6(9) . . ?
C2 C7 U1 123.4(9) . . ?
C7 C8 C9 117.9(12) . . ?
C7 C8 C13 119.9(12) . . ?
C9 C8 C13 120.6(13) . . ?
C7 C8 U1 77.7(9) . . ?
C9 C8 U1 82.2(9) . . ?
C13 C8 U1 122.4(10) . . ?
C10 C9 C8 120.0(14) . . ?
C10 C9 U1 75.7(9) . . ?
C8 C9 U1 67.9(9) . . ?
C10 C9 H9 119.6 . . ?
C8 C9 H9 119.6 . . ?
U1 C9 H9 119.6 . . ?
C9 C10 C11 119.7(11) . . ?
C9 C10 C16 121.1(13) . . ?
C11 C10 C16 118.8(12) . . ?
C9 C10 U1 75.6(8) . . ?
C11 C10 U1 66.3(8) . . ?
C16 C10 U1 123.7(9) . . ?
C12 C11 C10 116.8(13) . . ?
C12 C11 U1 83.5(9) . . ?
C10 C11 U1 83.0(8) . . ?
C12 C11 H11 120.1 . . ?
C10 C11 H11 120.1 . . ?
U1 C11 H11 120.1 . . ?
C7 C12 C11 117.5(12) . . ?
C7 C12 C19 122.6(12) . . ?
C11 C12 C19 119.2(13) . . ?
C7 C12 U1 71.2(8) . . ?
C11 C12 U1 66.5(8) . . ?
C19 C12 U1 125.6(10) . . ?
C14 C13 C8 113.9(13) . . ?
C14 C13 C15 109.2(13) . . ?
C8 C13 C15 109.7(13) . . ?
C14 C13 H13 108.0 . . ?
C8 C13 H13 108.0 . . ?
C15 C13 H13 108.0 . . ?
C13 C14 H14A 109.5 . . ?
C13 C14 H14B 109.5 . . ?
H14A C14 H14B 109.5 . . ?
C13 C14 H14C 109.5 . . ?
H14A C14 H14C 109.5 . . ?
H14B C14 H14C 109.5 . . ?
C13 C15 H15A 109.5 . . ?
C13 C15 H15B 109.5 . . ?
H15A C15 H15B 109.5 . . ?
C13 C15 H15C 109.5 . . ?
H15A C15 H15C 109.5 . . ?
H15B C15 H15C 109.5 . . ?
C17 C16 C18 109.2(13) . . ?
C17 C16 C10 115.3(12) . . ?
C18 C16 C10 111.9(11) . . ?
C17 C16 H16 106.6 . . ?
C18 C16 H16 106.6 . . ?
C10 C16 H16 106.6 . . ?
C16 C17 H17A 109.5 . . ?
C16 C17 H17B 109.5 . . ?
H17A C17 H17B 109.5 . . ?
C16 C17 H17C 109.5 . . ?
H17A C17 H17C 109.5 . . ?
H17B C17 H17C 109.5 . . ?
C16 C18 H18A 109.5 . . ?
C16 C18 H18B 109.5 . . ?
H18A C18 H18B 109.5 . . ?
C16 C18 H18C 109.5 . . ?
H18A C18 H18C 109.5 . . ?
H18B C18 H18C 109.5 . . ?
C21 C19 C12 106.9(12) . . ?
C21 C19 C20 112.9(12) . . ?
C12 C19 C20 113.1(12) . . ?
C21 C19 H19 107.9 . . ?
C12 C19 H19 107.9 . . ?
C20 C19 H19 107.9 . . ?
C19 C20 H20A 109.5 . . ?
C19 C20 H20B 109.5 . . ?
H20A C20 H20B 109.5 . . ?
C19 C20 H20C 109.5 . . ?
H20A C20 H20C 109.5 . . ?
H20B C20 H20C 109.5 . . ?
C19 C21 H21A 109.5 . . ?
C19 C21 H21B 109.5 . . ?
H21A C21 H21B 109.5 . . ?
C19 C21 H21C 109.5 . . ?
H21A C21 H21C 109.5 . . ?
H21B C21 H21C 109.5 . . ?
C23 C22 C27 119.7(14) . . ?
C23 C22 C6 119.8(13) . . ?
C27 C22 C6 120.3(14) . . ?
C22 C23 C24 120.1(13) . . ?
C22 C23 C28 123.0(13) . . ?
C24 C23 C28 116.8(13) . . ?
C25 C24 C23 119.3(14) . . ?
C25 C24 H24 120.3 . . ?
C23 C24 H24 120.3 . . ?
C24 C25 C26 120.3(14) . . ?
C24 C25 C31 121.2(15) . . ?
C26 C25 C31 118.1(15) . . ?
C25 C26 C27 122.3(16) . . ?
C25 C26 H26 118.8 . . ?
C27 C26 H26 118.8 . . ?
C26 C27 C22 117.9(15) . . ?
C26 C27 C34 121.0(15) . . ?
C22 C27 C34 121.0(15) . . ?
C30 C28 C23 110.7(13) . . ?
C30 C28 C29 110.2(14) . . ?
C23 C28 C29 112.1(13) . . ?
C30 C28 H28 107.9 . . ?
C23 C28 H28 107.9 . . ?
C29 C28 H28 107.9 . . ?
C28 C29 H29A 109.5 . . ?
C28 C29 H29B 109.5 . . ?
H29A C29 H29B 109.5 . . ?
C28 C29 H29C 109.5 . . ?
H29A C29 H29C 109.5 . . ?
H29B C29 H29C 109.5 . . ?
C28 C30 H30A 109.5 . . ?
C28 C30 H30B 109.5 . . ?
H30A C30 H30B 109.5 . . ?
C28 C30 H30C 109.5 . . ?
H30A C30 H30C 109.5 . . ?
H30B C30 H30C 109.5 . . ?
C32 C31 C33 103(2) . . ?
C32 C31 C25 113.4(16) . . ?
C33 C31 C25 111.6(16) . . ?
C32 C31 H31 109.6 . . ?
C33 C31 H31 109.6 . . ?
C25 C31 H31 109.6 . . ?
C31 C32 H32A 109.5 . . ?
C31 C32 H32B 109.5 . . ?
H32A C32 H32B 109.5 . . ?
C31 C32 H32C 109.5 . . ?
H32A C32 H32C 109.5 . . ?
H32B C32 H32C 109.5 . . ?
C31 C33 H33A 109.5 . . ?
C31 C33 H33B 109.5 . . ?
H33A C33 H33B 109.5 . . ?
C31 C33 H33C 109.5 . . ?
H33A C33 H33C 109.5 . . ?
H33B C33 H33C 109.5 . . ?
C36 C34 C27 107.2(16) . . ?
C36 C34 C35 112.7(16) . . ?
C27 C34 C35 112.6(16) . . ?
C36 C34 H34 108.0 . . ?
C27 C34 H34 108.0 . . ?
C35 C34 H34 108.0 . . ?
C34 C35 H35A 109.5 . . ?
C34 C35 H35B 109.5 . . ?
H35A C35 H35B 109.5 . . ?
C34 C35 H35C 109.5 . . ?
H35A C35 H35C 109.5 . . ?
H35B C35 H35C 109.5 . . ?
C34 C36 H36A 109.5 . . ?
C34 C36 H36B 109.5 . . ?
H36A C36 H36B 109.5 . . ?
C34 C36 H36C 109.5 . . ?
H36A C36 H36C 109.5 . . ?
H36B C36 H36C 109.5 . . ?
C38 C37 C42 120.0 . . ?
C38 C37 S2 121.2(5) . . ?
C42 C37 S2 118.8(5) . . ?
C39 C38 C37 120.0 . . ?
C39 C38 C43 120.4(8) . . ?
C37 C38 C43 118.3(8) . . ?
C40 C39 C38 120.0 . . ?
C40 C39 H39 120.0 . . ?
C38 C39 H39 120.0 . . ?
C39 C40 C41 120.0 . . ?
C39 C40 H40 120.0 . . ?
C41 C40 H40 120.0 . . ?
C42 C41 C40 120.0 . . ?
C42 C41 H41 120.0 . . ?
C40 C41 H41 120.0 . . ?
C41 C42 C37 120.0 . . ?
C41 C42 C58 115.2(8) . . ?
C37 C42 C58 124.7(8) . . ?
C48 C43 C44 119.4(13) . . ?
C48 C43 C38 122.5(12) . . ?
C44 C43 C38 117.8(13) . . ?
C48 C43 U1 74.4(9) . . ?
C44 C43 U1 71.6(9) . . ?
C38 C43 U1 120.2(9) . . ?
C43 C44 C45 115.8(13) . . ?
C43 C44 C49 122.6(14) . . ?
C45 C44 C49 120.6(13) . . ?
C43 C44 U1 79.0(10) . . ?
C45 C44 U1 78.1(11) . . ?
C49 C44 U1 121.4(11) . . ?
C46 C45 C44 124.2(13) . . ?
C46 C45 U1 79.3(10) . . ?
C44 C45 U1 72.4(10) . . ?
C46 C45 H45 117.9 . . ?
C44 C45 H45 117.9 . . ?
U1 C45 H45 121.5 . . ?
C45 C46 C47 115.3(13) . . ?
C45 C46 C52 122.4(13) . . ?
C47 C46 C52 122.2(13) . . ?
C45 C46 U1 73.2(10) . . ?
C47 C46 U1 73.2(10) . . ?
C52 C46 U1 120.6(11) . . ?
C48 C47 C46 124.1(14) . . ?
C48 C47 U1 75.1(10) . . ?
C46 C47 U1 79.1(10) . . ?
C48 C47 H47 118.0 . . ?
C46 C47 H47 118.0 . . ?
U1 C47 H47 118.4 . . ?
C43 C48 C47 120.2(12) . . ?
C43 C48 C55 119.7(12) . . ?
C47 C48 C55 119.4(13) . . ?
C43 C48 U1 77.7(9) . . ?
C47 C48 U1 76.8(10) . . ?
C55 C48 U1 125.1(10) . . ?
C44 C49 C51 111.9(14) . . ?
C44 C49 C50 113.9(13) . . ?
C51 C49 C50 110.5(12) . . ?
C44 C49 H49 106.7 . . ?
C51 C49 H49 106.7 . . ?
C50 C49 H49 106.7 . . ?
C49 C50 H50A 109.5 . . ?
C49 C50 H50B 109.5 . . ?
H50A C50 H50B 109.5 . . ?
C49 C50 H50C 109.5 . . ?
H50A C50 H50C 109.5 . . ?
H50B C50 H50C 109.5 . . ?
C49 C51 H51A 109.5 . . ?
C49 C51 H51B 109.5 . . ?
H51A C51 H51B 109.5 . . ?
C49 C51 H51C 109.5 . . ?
H51A C51 H51C 109.5 . . ?
H51B C51 H51C 109.5 . . ?
C46 C52 C53 114.3(13) . . ?
C46 C52 C54 111.4(13) . . ?
C53 C52 C54 108.2(13) . . ?
C46 C52 H52 107.5 . . ?
C53 C52 H52 107.5 . . ?
C54 C52 H52 107.5 . . ?
C52 C53 H53A 109.5 . . ?
C52 C53 H53B 109.5 . . ?
H53A C53 H53B 109.5 . . ?
C52 C53 H53C 109.5 . . ?
H53A C53 H53C 109.5 . . ?
H53B C53 H53C 109.5 . . ?
C52 C54 H54A 109.5 . . ?
C52 C54 H54B 109.5 . . ?
H54A C54 H54B 109.5 . . ?
C52 C54 H54C 109.5 . . ?
H54A C54 H54C 109.5 . . ?
H54B C54 H54C 109.5 . . ?
C48 C55 C57 109.2(11) . . ?
C48 C55 C56 113.0(11) . . ?
C57 C55 C56 109.3(11) . . ?
C48 C55 H55 108.4 . . ?
C57 C55 H55 108.4 . . ?
C56 C55 H55 108.4 . . ?
C55 C56 H56A 109.5 . . ?
C55 C56 H56B 109.5 . . ?
H56A C56 H56B 109.5 . . ?
C55 C56 H56C 109.5 . . ?
H56A C56 H56C 109.5 . . ?
H56B C56 H56C 109.5 . . ?
C55 C57 H57A 109.5 . . ?
C55 C57 H57B 109.5 . . ?
H57A C57 H57B 109.5 . . ?
C55 C57 H57C 109.5 . . ?
H57A C57 H57C 109.5 . . ?
H57B C57 H57C 109.5 . . ?
C59 C58 C63 118.7(16) . . ?
C59 C58 C42 122.4(13) . . ?
C63 C58 C42 118.9(13) . . ?
C60 C59 C58 119.6(15) . . ?
C60 C59 C64 119.4(14) . . ?
C58 C59 C64 121.0(15) . . ?
C59 C60 C61 123.9(16) . . ?
C59 C60 H60 118.1 . . ?
C61 C60 H60 118.1 . . ?
C60 C61 C62 118.0(15) . . ?
C60 C61 C67 119.6(19) . . ?
C62 C61 C67 122.2(19) . . ?
C60 C61 C67B 125(2) . . ?
C62 C61 C67B 114(2) . . ?
C63 C62 C61 120.6(16) . . ?
C63 C62 H62 119.7 . . ?
C61 C62 H62 119.7 . . ?
C62 C63 C58 119.0(15) . . ?
C62 C63 C70 120.0(15) . . ?
C58 C63 C70 120.9(16) . . ?
C59 C64 C65 111.3(14) . . ?
C59 C64 C66 110.8(14) . . ?
C65 C64 C66 109.9(14) . . ?
C59 C64 H64 108.2 . . ?
C65 C64 H64 108.2 . . ?
C66 C64 H64 108.2 . . ?
C64 C65 H65A 109.5 . . ?
C64 C65 H65B 109.5 . . ?
H65A C65 H65B 109.5 . . ?
C64 C65 H65C 109.5 . . ?
H65A C65 H65C 109.5 . . ?
H65B C65 H65C 109.5 . . ?
C64 C66 H66A 109.5 . . ?
C64 C66 H66B 109.5 . . ?
H66A C66 H66B 109.5 . . ?
C64 C66 H66C 109.5 . . ?
H66A C66 H66C 109.5 . . ?
H66B C66 H66C 109.5 . . ?
C69 C67 C61 114(3) . . ?
C69 C67 C68 109(3) . . ?
C61 C67 C68 101(2) . . ?
C69 C67 H67 111.0 . . ?
C61 C67 H67 111.0 . . ?
C68 C67 H67 111.0 . . ?
C67 C68 H68A 109.5 . . ?
C67 C68 H68B 109.5 . . ?
H68A C68 H68B 109.5 . . ?
C67 C68 H68C 109.5 . . ?
H68A C68 H68C 109.5 . . ?
H68B C68 H68C 109.5 . . ?
C67 C69 H69A 109.5 . . ?
C67 C69 H69B 109.5 . . ?
H69A C69 H69B 109.5 . . ?
C67 C69 H69C 109.5 . . ?
H69A C69 H69C 109.5 . . ?
H69B C69 H69C 109.5 . . ?
C68B C67B C69B 111(4) . . ?
C68B C67B C61 110(3) . . ?
C69B C67B C61 116(3) . . ?
C68B C67B H67B 106.5 . . ?
C69B C67B H67B 106.5 . . ?
C61 C67B H67B 106.5 . . ?
C67B C68B H68D 109.5 . . ?
C67B C68B H68E 109.5 . . ?
H68D C68B H68E 109.5 . . ?
C67B C68B H68F 109.5 . . ?
H68D C68B H68F 109.5 . . ?
H68E C68B H68F 109.5 . . ?
C67B C69B H69D 109.5 . . ?
C67B C69B H69E 109.5 . . ?
H69D C69B H69E 109.5 . . ?
C67B C69B H69F 109.5 . . ?
H69D C69B H69F 109.5 . . ?
H69E C69B H69F 109.5 . . ?
C71 C70 C72 109.7(14) . . ?
C71 C70 C63 113.6(16) . . ?
C72 C70 C63 111.6(15) . . ?
C71 C70 H70 107.2 . . ?
C72 C70 H70 107.2 . . ?
C63 C70 H70 107.2 . . ?
C70 C71 H71A 109.5 . . ?
C70 C71 H71B 109.5 . . ?
H71A C71 H71B 109.5 . . ?
C70 C71 H71C 109.5 . . ?
H71A C71 H71C 109.5 . . ?
H71B C71 H71C 109.5 . . ?
C70 C72 H72A 109.5 . . ?
C70 C72 H72B 109.5 . . ?
H72A C72 H72B 109.5 . . ?
C70 C72 H72C 109.5 . . ?
H72A C72 H72C 109.5 . . ?
H72B C72 H72C 109.5 . . ?

loop_
_geom_bond_atom_site_label_1
_geom_bond_atom_site_label_2
_geom_bond_distance
_geom_bond_site_symmetry_2
_geom_bond_publ_flag
U1 C11 2.605(16) . ?
U1 C8 2.640(15) . ?
U1 C7 2.718(15) . ?
U1 S2 2.763(4) . ?
U1 S1 2.772(4) . ?
U1 C44 2.817(19) . ?
U1 C9 2.823(15) . ?
U1 C12 2.823(15) . ?
U1 C10 2.824(15) . ?
U1 C48 2.871(16) . ?
U1 C45 2.891(18) . ?
U1 C47 2.893(19) . ?
U1 C43 2.913(15) . ?
U1 C46 2.968(16) . ?
S1 C1 1.774(8) . ?
S2 C37 1.797(8) . ?
C1 C2 1.3900 . ?
C1 C6 1.3900 . ?
C2 C3 1.3900 . ?
C2 C7 1.541(16) . ?
C3 C4 1.3900 . ?
C3 H3 0.9500 . ?
C4 C5 1.3900 . ?
C4 H4 0.9500 . ?
C5 C6 1.3900 . ?
C5 H5 0.9500 . ?
C6 C22 1.526(17) . ?
C7 C12 1.41(2) . ?
C7 C8 1.42(2) . ?
C8 C9 1.417(19) . ?
C8 C13 1.543(9) . ?
C9 C10 1.40(2) . ?
C9 H9 1.0000 . ?
C10 C11 1.45(2) . ?
C10 C16 1.547(9) . ?
C11 C12 1.42(2) . ?
C11 H11 1.0000 . ?
C12 C19 1.539(9) . ?
C13 C14 1.52(2) . ?
C13 C15 1.56(2) . ?
C13 H13 1.0000 . ?
C14 H14A 0.9800 . ?
C14 H14B 0.9800 . ?
C14 H14C 0.9800 . ?
C15 H15A 0.9800 . ?
C15 H15B 0.9800 . ?
C15 H15C 0.9800 . ?
C16 C17 1.54(2) . ?
C16 C18 1.542(9) . ?
C16 H16 1.0000 . ?
C17 H17A 0.9800 . ?
C17 H17B 0.9800 . ?
C17 H17C 0.9800 . ?
C18 H18A 0.9800 . ?
C18 H18B 0.9800 . ?
C18 H18C 0.9800 . ?
C19 C21 1.526(19) . ?
C19 C20 1.545(9) . ?
C19 H19 1.0000 . ?
C20 H20A 0.9800 . ?
C20 H20B 0.9800 . ?
C20 H20C 0.9800 . ?
C21 H21A 0.9800 . ?
C21 H21B 0.9800 . ?
C21 H21C 0.9800 . ?
C22 C23 1.40(2) . ?
C22 C27 1.43(2) . ?
C23 C24 1.45(2) . ?
C23 C28 1.536(9) . ?
C24 C25 1.36(2) . ?
C24 H24 0.9500 . ?
C25 C26 1.39(2) . ?
C25 C31 1.549(15) . ?
C26 C27 1.40(2) . ?
C26 H26 0.9500 . ?
C27 C34 1.52(2) . ?
C28 C30 1.53(3) . ?
C28 C29 1.542(10) . ?
C28 H28 1.0000 . ?
C29 H29A 0.9800 . ?
C29 H29B 0.9800 . ?
C29 H29C 0.9800 . ?
C30 H30A 0.9800 . ?
C30 H30B 0.9800 . ?
C30 H30C 0.9800 . ?
C31 C32 1.532(10) . ?
C31 C33 1.535(10) . ?
C31 H31 1.0000 . ?
C32 H32A 0.9800 . ?
C32 H32B 0.9800 . ?
C32 H32C 0.9800 . ?
C33 H33A 0.9800 . ?
C33 H33B 0.9800 . ?
C33 H33C 0.9800 . ?
C34 C36 1.49(3) . ?
C34 C35 1.53(3) . ?
C34 H34 1.0000 . ?
C35 H35A 0.9800 . ?
C35 H35B 0.9800 . ?
C35 H35C 0.9800 . ?
C36 H36A 0.9800 . ?
C36 H36B 0.9800 . ?
C36 H36C 0.9800 . ?
C37 C38 1.3900 . ?
C37 C42 1.3900 . ?
C38 C39 1.3900 . ?
C38 C43 1.498(16) . ?
C39 C40 1.3900 . ?
C39 H39 0.9500 . ?
C40 C41 1.3900 . ?
C40 H40 0.9500 . ?
C41 C42 1.3900 . ?
C41 H41 0.9500 . ?
C42 C58 1.558(18) . ?
C43 C48 1.39(2) . ?
C43 C44 1.46(2) . ?
C44 C45 1.46(2) . ?
C44 C49 1.51(2) . ?
C45 C46 1.40(2) . ?
C45 H45 0.9500 . ?
C46 C47 1.40(2) . ?
C46 C52 1.51(2) . ?
C47 C48 1.40(2) . ?
C47 H47 0.9500 . ?
C48 C55 1.538(9) . ?
C49 C51 1.51(2) . ?
C49 C50 1.53(2) . ?
C49 H49 1.0000 . ?
C50 H50A 0.9800 . ?
C50 H50B 0.9800 . ?
C50 H50C 0.9800 . ?
C51 H51A 0.9800 . ?
C51 H51B 0.9800 . ?
C51 H51C 0.9800 . ?
C52 C53 1.52(2) . ?
C52 C54 1.56(2) . ?
C52 H52 1.0000 . ?
C53 H53A 0.9800 . ?
C53 H53B 0.9800 . ?
C53 H53C 0.9800 . ?
C54 H54A 0.9800 . ?
C54 H54B 0.9800 . ?
C54 H54C 0.9800 . ?
C55 C57 1.539(9) . ?
C55 C56 1.544(9) . ?
C55 H55 1.0000 . ?
C56 H56A 0.9800 . ?
C56 H56B 0.9800 . ?
C56 H56C 0.9800 . ?
C57 H57A 0.9800 . ?
C57 H57B 0.9800 . ?
C57 H57C 0.9800 . ?
C58 C59 1.39(2) . ?
C58 C63 1.44(2) . ?
C59 C60 1.36(2) . ?
C59 C64 1.52(2) . ?
C60 C61 1.36(2) . ?
C60 H60 0.9500 . ?
C61 C62 1.42(2) . ?
C61 C67 1.536(10) . ?
C61 C67B 1.541(10) . ?
C62 C63 1.38(3) . ?
C62 H62 0.9500 . ?
C63 C70 1.54(2) . ?
C64 C65 1.52(2) . ?
C64 C66 1.54(2) . ?
C64 H64 1.0000 . ?
C65 H65A 0.9800 . ?
C65 H65B 0.9800 . ?
C65 H65C 0.9800 . ?
C66 H66A 0.9800 . ?
C66 H66B 0.9800 . ?
C66 H66C 0.9800 . ?
C67 C69 1.535(10) . ?
C67 C68 1.538(10) . ?
C67 H67 1.0000 . ?
C68 H68A 0.9800 . ?
C68 H68B 0.9800 . ?
C68 H68C 0.9800 . ?
C69 H69A 0.9800 . ?
C69 H69B 0.9800 . ?
C69 H69C 0.9800 . ?
C67B C68B 1.539(10) . ?
C67B C69B 1.539(10) . ?
C67B H67B 1.0000 . ?
C68B H68D 0.9800 . ?
C68B H68E 0.9800 . ?
C68B H68F 0.9800 . ?
C69B H69D 0.9800 . ?
C69B H69E 0.9800 . ?
C69B H69F 0.9800 . ?
C70 C71 1.49(3) . ?
C70 C72 1.53(3) . ?
C70 H70 1.0000 . ?
C71 H71A 0.9800 . ?
C71 H71B 0.9800 . ?
C71 H71C 0.9800 . ?
C72 H72A 0.9800 . ?
C72 H72B 0.9800 . ?
C72 H72C 0.9800 . ?

loop_
_geom_torsion_atom_site_label_1
_geom_torsion_atom_site_label_2
_geom_torsion_atom_site_label_3
_geom_torsion_atom_site_label_4
_geom_torsion
_geom_torsion_site_symmetry_1
_geom_torsion_site_symmetry_2
_geom_torsion_site_symmetry_3
_geom_torsion_site_symmetry_4
_geom_torsion_publ_flag
U1 S1 C1 C2 9.5(7) . . . . ?
U1 S1 C1 C6 -169.1(5) . . . . ?
C6 C1 C2 C3 0.0 . . . . ?
S1 C1 C2 C3 -178.6(8) . . . . ?
C6 C1 C2 C7 165.8(11) . . . . ?
S1 C1 C2 C7 -12.8(10) . . . . ?
C1 C2 C3 C4 0.0 . . . . ?
C7 C2 C3 C4 -165.2(11) . . . . ?
C2 C3 C4 C5 0.0 . . . . ?
C3 C4 C5 C6 0.0 . . . . ?
C4 C5 C6 C1 0.0 . . . . ?
C4 C5 C6 C22 176.8(11) . . . . ?
C2 C1 C6 C5 0.0 . . . . ?
S1 C1 C6 C5 178.6(8) . . . . ?
C2 C1 C6 C22 -176.5(12) . . . . ?
S1 C1 C6 C22 2.1(12) . . . . ?
C1 C2 C7 C12 106.3(13) . . . . ?
C3 C2 C7 C12 -88.1(15) . . . . ?
C1 C2 C7 C8 -76.4(15) . . . . ?
C3 C2 C7 C8 89.2(15) . . . . ?
C1 C2 C7 U1 10.4(13) . . . . ?
C3 C2 C7 U1 176.0(6) . . . . ?
C12 C7 C8 C9 10(2) . . . . ?
C2 C7 C8 C9 -167.2(13) . . . . ?
U1 C7 C8 C9 74.3(13) . . . . ?
C12 C7 C8 C13 175.2(15) . . . . ?
C2 C7 C8 C13 -2(2) . . . . ?
U1 C7 C8 C13 -120.5(14) . . . . ?
C12 C7 C8 U1 -64.3(14) . . . . ?
C2 C7 C8 U1 118.5(12) . . . . ?
C7 C8 C9 C10 -14(2) . . . . ?
C13 C8 C9 C10 -179.6(14) . . . . ?
U1 C8 C9 C10 57.3(13) . . . . ?
C7 C8 C9 U1 -71.7(13) . . . . ?
C13 C8 C9 U1 123.2(15) . . . . ?
C8 C9 C10 C11 -2(2) . . . . ?
U1 C9 C10 C11 51.4(13) . . . . ?
C8 C9 C10 C16 -174.5(14) . . . . ?
U1 C9 C10 C16 -121.0(13) . . . . ?
C8 C9 C10 U1 -53.6(13) . . . . ?
C9 C10 C11 C12 23(2) . . . . ?
C16 C10 C11 C12 -164.2(14) . . . . ?
U1 C10 C11 C12 79.1(13) . . . . ?
C9 C10 C11 U1 -55.8(14) . . . . ?
C16 C10 C11 U1 116.8(12) . . . . ?
C8 C7 C12 C11 11(2) . . . . ?
C2 C7 C12 C11 -171.5(14) . . . . ?
U1 C7 C12 C11 -49.2(14) . . . . ?
C8 C7 C12 C19 -178.8(14) . . . . ?
C2 C7 C12 C19 -2(2) . . . . ?
U1 C7 C12 C19 120.8(14) . . . . ?
C8 C7 C12 U1 60.5(14) . . . . ?
C2 C7 C12 U1 -122.3(12) . . . . ?
C10 C11 C12 C7 -27(2) . . . . ?
U1 C11 C12 C7 51.4(14) . . . . ?
C10 C11 C12 C19 162.4(13) . . . . ?
U1 C11 C12 C19 -118.9(13) . . . . ?
C10 C11 C12 U1 -78.7(12) . . . . ?
C7 C8 C13 C14 144.3(15) . . . . ?
C9 C8 C13 C14 -51(2) . . . . ?
U1 C8 C13 C14 50.0(17) . . . . ?
C7 C8 C13 C15 -93.0(17) . . . . ?
C9 C8 C13 C15 71.9(18) . . . . ?
U1 C8 C13 C15 172.7(10) . . . . ?
C9 C10 C16 C17 -11(2) . . . . ?
C11 C10 C16 C17 176.6(14) . . . . ?
U1 C10 C16 C17 -104.0(14) . . . . ?
C9 C10 C16 C18 -136.6(15) . . . . ?
C11 C10 C16 C18 51(2) . . . . ?
U1 C10 C16 C18 130.3(12) . . . . ?
C7 C12 C19 C21 92.6(17) . . . . ?
C11 C12 C19 C21 -97.6(16) . . . . ?
U1 C12 C19 C21 -178.2(9) . . . . ?
C7 C12 C19 C20 -142.6(15) . . . . ?
C11 C12 C19 C20 27(2) . . . . ?
U1 C12 C19 C20 -53.4(16) . . . . ?
C5 C6 C22 C23 74.5(16) . . . . ?
C1 C6 C22 C23 -108.8(14) . . . . ?
C5 C6 C22 C27 -101.1(15) . . . . ?
C1 C6 C22 C27 75.5(17) . . . . ?
C27 C22 C23 C24 1(2) . . . . ?
C6 C22 C23 C24 -174.6(13) . . . . ?
C27 C22 C23 C28 -179.3(15) . . . . ?
C6 C22 C23 C28 5(2) . . . . ?
C22 C23 C24 C25 2(2) . . . . ?
C28 C23 C24 C25 -177.9(15) . . . . ?
C23 C24 C25 C26 -5(3) . . . . ?
C23 C24 C25 C31 -177.8(15) . . . . ?
C24 C25 C26 C27 5(3) . . . . ?
C31 C25 C26 C27 178.5(16) . . . . ?
C25 C26 C27 C22 -2(3) . . . . ?
C25 C26 C27 C34 174.6(18) . . . . ?
C23 C22 C27 C26 -1(2) . . . . ?
C6 C22 C27 C26 174.9(14) . . . . ?
C23 C22 C27 C34 -177.8(17) . . . . ?
C6 C22 C27 C34 -2(2) . . . . ?
C22 C23 C28 C30 -103.7(18) . . . . ?
C24 C23 C28 C30 75.8(18) . . . . ?
C22 C23 C28 C29 132.8(16) . . . . ?
C24 C23 C28 C29 -47.6(19) . . . . ?
C24 C25 C31 C32 91(2) . . . . ?
C26 C25 C31 C32 -82(2) . . . . ?
C24 C25 C31 C33 -24(3) . . . . ?
C26 C25 C31 C33 163(2) . . . . ?
C26 C27 C34 C36 -85(2) . . . . ?
C22 C27 C34 C36 92(2) . . . . ?
C26 C27 C34 C35 40(2) . . . . ?
C22 C27 C34 C35 -143.1(17) . . . . ?
U1 S2 C37 C38 11.7(7) . . . . ?
U1 S2 C37 C42 -169.0(4) . . . . ?
C42 C37 C38 C39 0.0 . . . . ?
S2 C37 C38 C39 179.3(8) . . . . ?
C42 C37 C38 C43 167.3(10) . . . . ?
S2 C37 C38 C43 -13.3(10) . . . . ?
C37 C38 C39 C40 0.0 . . . . ?
C43 C38 C39 C40 -167.1(10) . . . . ?
C38 C39 C40 C41 0.0 . . . . ?
C39 C40 C41 C42 0.0 . . . . ?
C40 C41 C42 C37 0.0 . . . . ?
C40 C41 C42 C58 175.9(9) . . . . ?
C38 C37 C42 C41 0.0 . . . . ?
S2 C37 C42 C41 -179.4(7) . . . . ?
C38 C37 C42 C58 -175.5(10) . . . . ?
S2 C37 C42 C58 5.2(10) . . . . ?
C39 C38 C43 C48 -94.2(16) . . . . ?
C37 C38 C43 C48 98.6(15) . . . . ?
C39 C38 C43 C44 91.8(15) . . . . ?
C37 C38 C43 C44 -75.5(15) . . . . ?
C39 C38 C43 U1 175.8(5) . . . . ?
C37 C38 C43 U1 8.5(12) . . . . ?
C48 C43 C44 C45 12(2) . . . . ?
C38 C43 C44 C45 -174.0(14) . . . . ?
U1 C43 C44 C45 70.9(15) . . . . ?
C48 C43 C44 C49 -179.5(16) . . . . ?
C38 C43 C44 C49 -5(2) . . . . ?
U1 C43 C44 C49 -120.4(17) . . . . ?
C48 C43 C44 U1 -59.1(15) . . . . ?
C38 C43 C44 U1 115.1(12) . . . . ?
C43 C44 C45 C46 -8(3) . . . . ?
C49 C44 C45 C46 -177.3(17) . . . . ?
U1 C44 C45 C46 63.1(17) . . . . ?
C43 C44 C45 U1 -71.4(14) . . . . ?
C49 C44 C45 U1 119.6(16) . . . . ?
C44 C45 C46 C47 2(3) . . . . ?
U1 C45 C46 C47 61.5(14) . . . . ?
C44 C45 C46 C52 -176.0(17) . . . . ?
U1 C45 C46 C52 -116.0(15) . . . . ?
C44 C45 C46 U1 -60.0(17) . . . . ?
C45 C46 C47 C48 2(3) . . . . ?
C52 C46 C47 C48 179.6(17) . . . . ?
U1 C46 C47 C48 63.5(17) . . . . ?
C45 C46 C47 U1 -61.4(14) . . . . ?
C52 C46 C47 U1 116.0(15) . . . . ?
C44 C43 C48 C47 -9(3) . . . . ?
C38 C43 C48 C47 177.2(15) . . . . ?
U1 C43 C48 C47 -66.7(16) . . . . ?
C44 C43 C48 C55 -178.7(15) . . . . ?
C38 C43 C48 C55 7(2) . . . . ?
U1 C43 C48 C55 123.5(15) . . . . ?
C44 C43 C48 U1 57.8(14) . . . . ?
C38 C43 C48 U1 -116.2(13) . . . . ?
C46 C47 C48 C43 2(3) . . . . ?
U1 C47 C48 C43 67.1(15) . . . . ?
C46 C47 C48 C55 171.5(16) . . . . ?
U1 C47 C48 C55 -123.0(14) . . . . ?
C46 C47 C48 U1 -65.5(18) . . . . ?
C43 C44 C49 C51 -91.2(19) . . . . ?
C45 C44 C49 C51 77(2) . . . . ?
U1 C44 C49 C51 171.6(10) . . . . ?
C43 C44 C49 C50 142.5(16) . . . . ?
C45 C44 C49 C50 -49(2) . . . . ?
U1 C44 C49 C50 45.3(16) . . . . ?
C45 C46 C52 C53 -18(2) . . . . ?
C47 C46 C52 C53 165.0(16) . . . . ?
U1 C46 C52 C53 -106.3(14) . . . . ?
C45 C46 C52 C54 -140.8(17) . . . . ?
C47 C46 C52 C54 42(2) . . . . ?
U1 C46 C52 C54 130.5(12) . . . . ?
C43 C48 C55 C57 85.0(18) . . . . ?
C47 C48 C55 C57 -84.8(18) . . . . ?
U1 C48 C55 C57 -179.2(9) . . . . ?
C43 C48 C55 C56 -153.1(15) . . . . ?
C47 C48 C55 C56 37(2) . . . . ?
U1 C48 C55 C56 -57.4(16) . . . . ?
C41 C42 C58 C59 76.6(16) . . . . ?
C37 C42 C58 C59 -107.8(15) . . . . ?
C41 C42 C58 C63 -105.7(14) . . . . ?
C37 C42 C58 C63 70.0(16) . . . . ?
C63 C58 C59 C60 4(2) . . . . ?
C42 C58 C59 C60 -178.2(14) . . . . ?
C63 C58 C59 C64 -176.4(15) . . . . ?
C42 C58 C59 C64 1(2) . . . . ?
C58 C59 C60 C61 0(3) . . . . ?
C64 C59 C60 C61 -179.8(17) . . . . ?
C59 C60 C61 C62 -4(3) . . . . ?
C59 C60 C61 C67 171(2) . . . . ?
C59 C60 C61 C67B -167(3) . . . . ?
C60 C61 C62 C63 4(3) . . . . ?
C67 C61 C62 C63 -170(2) . . . . ?
C67B C61 C62 C63 169(2) . . . . ?
C61 C62 C63 C58 0(3) . . . . ?
C61 C62 C63 C70 175.6(17) . . . . ?
C59 C58 C63 C62 -4(2) . . . . ?
C42 C58 C63 C62 178.5(15) . . . . ?
C59 C58 C63 C70 -179.6(15) . . . . ?
C42 C58 C63 C70 3(2) . . . . ?
C60 C59 C64 C65 -46(2) . . . . ?
C58 C59 C64 C65 134.9(17) . . . . ?
C60 C59 C64 C66 77(2) . . . . ?
C58 C59 C64 C66 -102.5(19) . . . . ?
C60 C61 C67 C69 -117(3) . . . . ?
C62 C61 C67 C69 58(4) . . . . ?
C60 C61 C67 C68 127(3) . . . . ?
C62 C61 C67 C68 -59(4) . . . . ?
C60 C61 C67B C68B -122(3) . . . . ?
C62 C61 C67B C68B 75(4) . . . . ?
C60 C61 C67B C69B 5(5) . . . . ?
C62 C61 C67B C69B -159(3) . . . . ?
C62 C63 C70 C71 27(2) . . . . ?
C58 C63 C70 C71 -156.7(16) . . . . ?
C62 C63 C70 C72 -97(2) . . . . ?
C58 C63 C70 C72 79(2) . . . . ?
